data_1556715
loop_
_publ_author_name
'G\"artner, Michael'
'Sauter, Eric'
'Nascimbeni, Giulia'
'Wiesner, Adrian'
'Kind, Martin'
'Werner, Philipp'
'Schuch, Christian'
'Abu-Husein, Tarek'
'Asyuda, Andika'
'Bats, Jan W.'
'Bolte, Michael'
'Zojer, Egbert'
'Terfort, Andreas'
'Zharnikov, Michael'

_publ_section_title
;
 Self-Assembled Monolayers with Distributed Dipole Moments Originating
 from Bipyrimidine Units
;
_journal_name_full 'The Journal of Physical Chemistry C'
_journal_paper_doi 10.1021/acs.jpcc.9b08835
_journal_year 2019
_chemical_formula_moiety 'C8 H5 Cl N4'
_chemical_formula_sum 'C8 H5 Cl N4'
_chemical_formula_weight 192.61
_chemical_name_systematic
; 
2'-chloro-2,5'-bipyrimidine 
;
_space_group_IT_number 2
_space_group_name_Hall '-P 1'
_space_group_name_H-M_alt 'P -1'
_symmetry_cell_setting triclinic
_symmetry_space_group_name_H-M 'P -1'
_atom_sites_solution_hydrogens geom
_atom_sites_solution_primary direct
_atom_sites_solution_secondary difmap
_audit_creation_method SHELXL-97
_cell_angle_alpha 101.531(2)
_cell_angle_beta 93.707(2)
_cell_angle_gamma 98.905(2)
_cell_formula_units_Z 2
_cell_length_a 3.7545(4)
_cell_length_b 10.0984(11)
_cell_length_c 11.3136(12)
_cell_measurement_reflns_used 2769
_cell_measurement_temperature 187(2)
_cell_measurement_theta_max 26
_cell_measurement_theta_min 3
_cell_volume 413.20(8)
_computing_cell_refinement 'SMART (Siemens, 1995)'
_computing_data_collection 'SMART (Siemens, 1995)'
_computing_data_reduction 'SAINT (Siemens, 1995)'
_computing_publication_material 'SHELXL-97 (Sheldrick, 2008)'
_computing_structure_refinement 'SHELXL-97 (Sheldrick, 2008)'
_computing_structure_solution 'SHELXS-97 (Sheldrick, 2008)'
_diffrn_ambient_temperature 187(2)
_diffrn_measured_fraction_theta_full 0.984
_diffrn_measured_fraction_theta_max 0.960
_diffrn_measurement_device_type SIEMENS_SMART_1K_CCD
_diffrn_measurement_method \w
_diffrn_radiation_monochromator graphite
_diffrn_radiation_source 'normal-focus sealed tube'
_diffrn_radiation_type MoK\a
_diffrn_radiation_wavelength 0.71073
_diffrn_reflns_av_R_equivalents 0.0310
_diffrn_reflns_av_sigmaI/netI 0.0481
_diffrn_reflns_limit_h_max 4
_diffrn_reflns_limit_h_min -4
_diffrn_reflns_limit_k_max 12
_diffrn_reflns_limit_k_min -12
_diffrn_reflns_limit_l_max 14
_diffrn_reflns_limit_l_min -14
_diffrn_reflns_number 3661
_diffrn_reflns_theta_full 25.50
_diffrn_reflns_theta_max 26.74
_diffrn_reflns_theta_min 1.85
_diffrn_standards_decay_% 0.0
_diffrn_standards_interval_time 900
_diffrn_standards_number 122
_exptl_absorpt_coefficient_mu 0.412
_exptl_absorpt_correction_T_max 0.976
_exptl_absorpt_correction_T_min 0.807
_exptl_absorpt_correction_type multi-scan
_exptl_absorpt_process_details 'SADABS (Sheldrick, 2000)'
_exptl_crystal_colour colorless
_exptl_crystal_density_diffrn 1.548
_exptl_crystal_density_method 'not measured'
_exptl_crystal_description plate
_exptl_crystal_F_000 196
_exptl_crystal_size_max 0.65
_exptl_crystal_size_mid 0.32
_exptl_crystal_size_min 0.06
_refine_diff_density_max 0.280
_refine_diff_density_min -0.310
_refine_diff_density_rms 0.059
_refine_ls_extinction_method none
_refine_ls_goodness_of_fit_ref 1.164
_refine_ls_hydrogen_treatment mixed
_refine_ls_matrix_type full
_refine_ls_number_parameters 139
_refine_ls_number_reflns 1692
_refine_ls_number_restraints 0
_refine_ls_restrained_S_all 1.164
_refine_ls_R_factor_all 0.0547
_refine_ls_R_factor_gt 0.0481
_refine_ls_shift/su_max 0.002
_refine_ls_shift/su_mean 0.001
_refine_ls_structure_factor_coef Fsqd
_refine_ls_weighting_details 'calc w=1/[\s^2^(Fo^2^)+(0.06P)^2^+0.3P] where P=(Fo^2^+2Fc^2^)/3'
_refine_ls_weighting_scheme calc
_refine_ls_wR_factor_gt 0.1449
_refine_ls_wR_factor_ref 0.1488
_reflns_number_gt 1517
_reflns_number_total 1692
_reflns_threshold_expression I>2\s(I)
_cod_data_source_file jp9b08835_si_002.cif
_cod_data_source_block schuch1
_cod_database_code 1556715

loop_
_symmetry_equiv_pos_as_xyz
'x, y, z'
'-x, -y, -z'

loop_
_atom_site_label
_atom_site_type_symbol
_atom_site_fract_x
_atom_site_fract_y
_atom_site_fract_z
_atom_site_U_iso_or_equiv
_atom_site_adp_type
_atom_site_occupancy
_atom_site_symmetry_multiplicity
_atom_site_calc_flag
Cl1 Cl 0.1967(2) 0.17937(9) 0.04862(7) 0.0443(3) Uani 1 1 d
C5 C 0.5464(7) 0.2633(3) 0.5732(2) 0.0252(5) Uani 1 1 d
C3 C 0.4607(7) 0.2405(3) 0.4402(2) 0.0255(6) Uani 1 1 d
N1 N 0.5255(6) 0.3180(2) 0.2550(2) 0.0301(5) Uani 1 1 d
N2 N 0.1568(6) 0.1024(2) 0.2532(2) 0.0304(5) Uani 1 1 d
N3 N 0.7614(6) 0.3808(2) 0.6277(2) 0.0293(5) Uani 1 1 d
N4 N 0.3976(6) 0.1645(2) 0.6270(2) 0.0288(5) Uani 1 1 d
C7 C 0.6875(7) 0.3076(3) 0.8131(3) 0.0320(6) Uani 1 1 d
C1 C 0.3058(7) 0.2021(3) 0.2028(3) 0.0288(6) Uani 1 1 d
C6 C 0.8288(7) 0.4011(3) 0.7479(3) 0.0311(6) Uani 1 1 d
C8 C 0.4724(7) 0.1880(3) 0.7473(3) 0.0310(6) Uani 1 1 d
C2 C 0.5995(7) 0.3367(3) 0.3748(3) 0.0283(6) Uani 1 1 d
C4 C 0.2388(7) 0.1232(3) 0.3731(3) 0.0281(6) Uani 1 1 d
H6A H 0.967(9) 0.487(3) 0.788(3) 0.036(8) Uiso 1 1 d
H2A H 0.763(9) 0.420(3) 0.415(3) 0.032(8) Uiso 1 1 d
H7A H 0.717(10) 0.322(4) 0.900(3) 0.040(9) Uiso 1 1 d
H4A H 0.147(9) 0.053(4) 0.408(3) 0.038(9) Uiso 1 1 d
H8A H 0.368(9) 0.115(4) 0.788(3) 0.040(9) Uiso 1 1 d

loop_
_atom_site_aniso_label
_atom_site_aniso_U_11
_atom_site_aniso_U_22
_atom_site_aniso_U_33
_atom_site_aniso_U_23
_atom_site_aniso_U_13
_atom_site_aniso_U_12
Cl1 0.0457(5) 0.0501(5) 0.0331(4) 0.0103(3) 0.0007(3) -0.0049(3)
C5 0.0191(11) 0.0222(12) 0.0357(15) 0.0092(10) 0.0058(10) 0.0031(9)
C3 0.0199(12) 0.0229(12) 0.0352(15) 0.0084(11) 0.0063(10) 0.0042(9)
N1 0.0287(12) 0.0272(11) 0.0348(13) 0.0106(10) 0.0046(10) 0.0001(9)
N2 0.0274(11) 0.0263(11) 0.0369(13) 0.0088(10) 0.0056(10) -0.0008(9)
N3 0.0263(11) 0.0236(11) 0.0372(13) 0.0093(9) 0.0014(10) -0.0007(9)
N4 0.0284(11) 0.0233(11) 0.0359(13) 0.0104(9) 0.0077(9) 0.0006(9)
C7 0.0288(14) 0.0335(14) 0.0342(16) 0.0098(12) 0.0025(12) 0.0038(11)
C1 0.0239(12) 0.0294(13) 0.0340(15) 0.0081(11) 0.0056(11) 0.0042(10)
C6 0.0270(13) 0.0273(14) 0.0380(16) 0.0079(12) 0.0009(12) 0.0014(11)
C8 0.0289(14) 0.0293(14) 0.0380(16) 0.0140(12) 0.0079(12) 0.0036(11)
C2 0.0263(13) 0.0215(12) 0.0370(15) 0.0084(11) 0.0042(11) 0.0006(10)
C4 0.0254(13) 0.0214(12) 0.0378(15) 0.0093(11) 0.0055(11) 0.0008(10)

loop_
_atom_type_symbol
_atom_type_description
_atom_type_scat_dispersion_real
_atom_type_scat_dispersion_imag
_atom_type_scat_source
C C 0.0033 0.0016 'International Tables Vol C Tables 4.2.6.8 and 6.1.1.4'
H H 0.0000 0.0000 'International Tables Vol C Tables 4.2.6.8 and 6.1.1.4'
N N 0.0061 0.0033 'International Tables Vol C Tables 4.2.6.8 and 6.1.1.4'
Cl Cl 0.1484 0.1585 'International Tables Vol C Tables 4.2.6.8 and 6.1.1.4'

loop_
_geom_angle_atom_site_label_1
_geom_angle_atom_site_label_2
_geom_angle_atom_site_label_3
_geom_angle
N3 C5 N4 126.4(3)
N3 C5 C3 116.9(2)
N4 C5 C3 116.7(2)
C4 C3 C2 115.9(3)
C4 C3 C5 122.5(2)
C2 C3 C5 121.6(2)
C1 N1 C2 115.2(2)
C1 N2 C4 114.9(2)
C6 N3 C5 116.1(2)
C8 N4 C5 115.8(2)
C6 C7 C8 116.6(3)
C6 C7 H7A 125(2)
C8 C7 H7A 119(2)
N2 C1 N1 128.7(3)
N2 C1 Cl1 115.7(2)
N1 C1 Cl1 115.6(2)
N3 C6 C7 122.6(3)
N3 C6 H6A 117(2)
C7 C6 H6A 120(2)
N4 C8 C7 122.5(3)
N4 C8 H8A 116(2)
C7 C8 H8A 121(2)
N1 C2 C3 122.5(3)
N1 C2 H2A 117.2(19)
C3 C2 H2A 120.3(19)
N2 C4 C3 122.9(2)
N2 C4 H4A 116(2)
C3 C4 H4A 121(2)

loop_
_geom_bond_atom_site_label_1
_geom_bond_atom_site_label_2
_geom_bond_distance
Cl1 C1 1.727(3)
C5 N3 1.337(3)
C5 N4 1.339(3)
C5 C3 1.482(4)
C3 C4 1.389(4)
C3 C2 1.394(4)
N1 C1 1.327(4)
N1 C2 1.334(4)
N2 C1 1.322(3)
N2 C4 1.338(4)
N3 C6 1.336(4)
N4 C8 1.337(4)
C7 C6 1.374(4)
C7 C8 1.388(4)
C7 H7A 0.96(4)
C6 H6A 0.95(3)
C8 H8A 0.99(4)
C2 H2A 0.97(3)
C4 H4A 0.92(4)

loop_
_geom_torsion_atom_site_label_1
_geom_torsion_atom_site_label_2
_geom_torsion_atom_site_label_3
_geom_torsion_atom_site_label_4
_geom_torsion
N3 C5 C3 C4 -179.6(2)
N4 C5 C3 C4 -0.2(4)
N3 C5 C3 C2 0.4(4)
N4 C5 C3 C2 179.8(2)
N4 C5 N3 C6 -0.9(4)
C3 C5 N3 C6 178.4(2)
N3 C5 N4 C8 0.5(4)
C3 C5 N4 C8 -178.8(2)
C4 N2 C1 N1 0.5(4)
C4 N2 C1 Cl1 -178.73(19)
C2 N1 C1 N2 -1.2(4)
C2 N1 C1 Cl1 178.04(19)
C5 N3 C6 C7 0.1(4)
C8 C7 C6 N3 1.0(4)
C5 N4 C8 C7 0.7(4)
C6 C7 C8 N4 -1.4(4)
C1 N1 C2 C3 0.9(4)
C4 C3 C2 N1 0.0(4)
C5 C3 C2 N1 180.0(2)
C1 N2 C4 C3 0.5(4)
C2 C3 C4 N2 -0.7(4)
C5 C3 C4 N2 179.3(2)
